data_4068161
loop_
_publ_author_name
'Neu, Rebecca C.'
'Stephan, Douglas W.'

_publ_section_title
;
 Insertion Reactions of Diazomethanes and Electrophilic Boranes
;
_journal_issue 1
_journal_name_full Organometallics
_journal_page_first 46
_journal_paper_doi 10.1021/om2011613
_journal_volume 31
_journal_year 2012
_chemical_formula_sum 'C22 H10 B F15 Si'
_chemical_formula_weight 598.20
_chemical_name_systematic
; 
 ? 
;
_space_group_IT_number 61
_symmetry_cell_setting orthorhombic
_symmetry_space_group_name_Hall '-P 2ac 2ab'
_symmetry_space_group_name_H-M 'P b c a'
_atom_sites_solution_hydrogens geom
_atom_sites_solution_primary direct
_atom_sites_solution_secondary difmap
_audit_creation_method SHELXL-97
_cell_angle_alpha 90.00
_cell_angle_beta 90.00
_cell_angle_gamma 90.00
_cell_formula_units_Z 8
_cell_length_a 11.0719(6)
_cell_length_b 15.3825(8)
_cell_length_c 27.1192(12)
_cell_measurement_reflns_used 5398
_cell_measurement_temperature 150(2)
_cell_measurement_theta_max 27.33
_cell_measurement_theta_min 2.65
_cell_volume 4618.8(4)
_computing_cell_refinement 'Bruker SMART'
_computing_data_collection 'Bruker SMART'
_computing_data_reduction 'Bruker SAINT'
_computing_molecular_graphics 'Bruker SHELXTL'
_computing_publication_material 'Bruker SHELXTL'
_computing_structure_refinement 'SHELXL-97 (Sheldrick, 1997)'
_computing_structure_solution 'SHELXS-97 (Sheldrick, 1990)'
_diffrn_ambient_temperature 150(2)
_diffrn_measured_fraction_theta_full 0.998
_diffrn_measured_fraction_theta_max 0.998
_diffrn_measurement_device_type 'CCD area detector'
_diffrn_measurement_method 'phi and omega scans'
_diffrn_radiation_monochromator graphite
_diffrn_radiation_source 'fine-focus sealed tube'
_diffrn_radiation_type MoK\a
_diffrn_radiation_wavelength 0.71073
_diffrn_reflns_av_R_equivalents 0.0185
_diffrn_reflns_av_sigmaI/netI 0.0244
_diffrn_reflns_limit_h_max 8
_diffrn_reflns_limit_h_min -14
_diffrn_reflns_limit_k_max 19
_diffrn_reflns_limit_k_min -16
_diffrn_reflns_limit_l_max 21
_diffrn_reflns_limit_l_min -35
_diffrn_reflns_number 14925
_diffrn_reflns_theta_full 27.52
_diffrn_reflns_theta_max 27.52
_diffrn_reflns_theta_min 2.37
_exptl_absorpt_coefficient_mu 0.234
_exptl_absorpt_correction_type none
_exptl_crystal_density_diffrn 1.721
_exptl_crystal_density_meas 0
_exptl_crystal_density_method 'not measured'
_exptl_crystal_description block
_exptl_crystal_F_000 2368
_exptl_crystal_size_max 0.50
_exptl_crystal_size_mid 0.40
_exptl_crystal_size_min 0.40
_refine_diff_density_max 0.331
_refine_diff_density_min -0.234
_refine_diff_density_rms 0.046
_refine_ls_extinction_method none
_refine_ls_goodness_of_fit_ref 1.017
_refine_ls_hydrogen_treatment mixed
_refine_ls_matrix_type full
_refine_ls_number_parameters 392
_refine_ls_number_reflns 5303
_refine_ls_number_restraints 0
_refine_ls_restrained_S_all 1.017
_refine_ls_R_factor_all 0.0499
_refine_ls_R_factor_gt 0.0364
_refine_ls_shift/su_max 0.001
_refine_ls_shift/su_mean 0.000
_refine_ls_structure_factor_coef Fsqd
_refine_ls_weighting_details 'calc w=1/[\s^2^(Fo^2^)+(0.0452P)^2^+1.9830P] where P=(Fo^2^+2Fc^2^)/3'
_refine_ls_weighting_scheme calc
_refine_ls_wR_factor_gt 0.0879
_refine_ls_wR_factor_ref 0.0947
_reflns_number_gt 4234
_reflns_number_total 5303
_reflns_threshold_expression >2sigma(I)
_cod_data_source_file om2011613_si_003.cif
_cod_data_source_block rcn055_0m
_cod_depositor_comments
;
The following automatic conversions were performed:

'_symmetry_cell_setting' value 'Orthorhombic' changed to
'orthorhombic' according to
/home/saulius/struct/CIF-dictionaries/cif_core.dic dictionary named
'cif_core.dic' version 2.4.1 from 2010-06-29.

Automatic conversion script
Id: cif_fix_values 1715 2011-07-08 13:25:40Z adriana 
;
_cod_original_sg_symbol_H-M Pbca
_cod_database_code 4068161

loop_
_symmetry_equiv_pos_as_xyz
'x, y, z'
'-x+1/2, -y, z+1/2'
'-x, y+1/2, -z+1/2'
'x+1/2, -y+1/2, -z'
'-x, -y, -z'
'x-1/2, y, -z-1/2'
'x, -y-1/2, z-1/2'
'-x-1/2, y-1/2, z'

loop_
_atom_site_label
_atom_site_type_symbol
_atom_site_fract_x
_atom_site_fract_y
_atom_site_fract_z
_atom_site_U_iso_or_equiv
_atom_site_adp_type
_atom_site_occupancy
_atom_site_symmetry_multiplicity
_atom_site_calc_flag
Si1 Si 0.02656(4) 0.18129(3) 0.415985(16) 0.02456(11) Uani 1 1 d
F1 F -0.10813(9) 0.38096(8) 0.34835(4) 0.0395(3) Uani 1 1 d
F2 F -0.22354(11) 0.51853(9) 0.38362(5) 0.0551(3) Uani 1 1 d
F3 F -0.11525(13) 0.62432(8) 0.45041(6) 0.0614(4) Uani 1 1 d
F4 F 0.10980(12) 0.58854(8) 0.48272(5) 0.0492(3) Uani 1 1 d
F5 F 0.22828(9) 0.44946(8) 0.44901(4) 0.0385(3) Uani 1 1 d
F6 F 0.36505(9) 0.29128(8) 0.43508(4) 0.0380(3) Uani 1 1 d
F7 F 0.59065(9) 0.31454(9) 0.40210(4) 0.0444(3) Uani 1 1 d
F8 F 0.63074(9) 0.38413(8) 0.31215(4) 0.0429(3) Uani 1 1 d
F9 F 0.44100(11) 0.43317(8) 0.25462(4) 0.0421(3) Uani 1 1 d
F10 F 0.21284(9) 0.40616(7) 0.28668(4) 0.0335(2) Uani 1 1 d
F11 F 0.29454(9) 0.14220(7) 0.37763(4) 0.0327(2) Uani 1 1 d
F12 F 0.42998(9) 0.06819(7) 0.30741(4) 0.0392(3) Uani 1 1 d
F13 F 0.36508(11) 0.08067(9) 0.21093(4) 0.0480(3) Uani 1 1 d
F14 F 0.15832(11) 0.16708(9) 0.18619(4) 0.0462(3) Uani 1 1 d
F15 F 0.02144(9) 0.23982(7) 0.25632(4) 0.0329(2) Uani 1 1 d
C1 C 0.06691(15) 0.40803(11) 0.39691(6) 0.0246(3) Uani 1 1 d
C2 C -0.05037(16) 0.42934(11) 0.38189(6) 0.0292(4) Uani 1 1 d
C3 C -0.11171(18) 0.50133(13) 0.39918(7) 0.0366(4) Uani 1 1 d
C4 C -0.05694(19) 0.55475(12) 0.43277(8) 0.0394(5) Uani 1 1 d
C5 C 0.05766(18) 0.53660(12) 0.44926(7) 0.0354(4) Uani 1 1 d
C6 C 0.11709(15) 0.46462(11) 0.43115(6) 0.0288(4) Uani 1 1 d
C7 C 0.28057(14) 0.34748(10) 0.36178(6) 0.0224(3) Uani 1 1 d
C8 C 0.38015(15) 0.32542(12) 0.38991(6) 0.0263(4) Uani 1 1 d
C9 C 0.49716(15) 0.33721(12) 0.37356(6) 0.0290(4) Uani 1 1 d
C10 C 0.51773(15) 0.37320(12) 0.32787(6) 0.0291(4) Uani 1 1 d
C11 C 0.42190(16) 0.39746(11) 0.29892(6) 0.0275(4) Uani 1 1 d
C12 C 0.30615(15) 0.38393(11) 0.31610(6) 0.0242(3) Uani 1 1 d
C13 C 0.08176(14) 0.24469(11) 0.35759(6) 0.0226(3) Uani 1 1 d
C14 C 0.15288(14) 0.19414(10) 0.31975(6) 0.0223(3) Uani 1 1 d
C15 C 0.25743(15) 0.14821(11) 0.33036(6) 0.0245(3) Uani 1 1 d
C16 C 0.32817(15) 0.10969(11) 0.29469(7) 0.0288(4) Uani 1 1 d
C17 C 0.29527(16) 0.11563(12) 0.24599(7) 0.0321(4) Uani 1 1 d
C18 C 0.19085(17) 0.15928(12) 0.23355(6) 0.0307(4) Uani 1 1 d
C19 C 0.12213(14) 0.19688(11) 0.27015(6) 0.0246(3) Uani 1 1 d
C20 C 0.0200(2) 0.06409(13) 0.39945(8) 0.0341(4) Uani 1 1 d
C21 C 0.12369(19) 0.19892(16) 0.47079(7) 0.0363(4) Uani 1 1 d
B1 B 0.14149(16) 0.33098(12) 0.37356(6) 0.0228(4) Uani 1 1 d
C22 C -0.12743(17) 0.22244(15) 0.42961(8) 0.0364(4) Uani 1 1 d
H6 H -0.184(2) 0.2141(15) 0.4015(8) 0.047(6) Uiso 1 1 d
H1 H 0.0047(18) 0.2579(12) 0.3447(7) 0.029(5) Uiso 1 1 d
H5 H -0.160(2) 0.1919(15) 0.4560(8) 0.045(6) Uiso 1 1 d
H7 H -0.129(2) 0.2818(16) 0.4389(8) 0.047(6) Uiso 1 1 d
H3 H 0.097(2) 0.0419(16) 0.3940(9) 0.051(7) Uiso 1 1 d
H8 H 0.209(3) 0.1783(19) 0.4652(10) 0.073(8) Uiso 1 1 d
H10 H 0.087(2) 0.1726(17) 0.4988(10) 0.060(7) Uiso 1 1 d
H9 H 0.125(2) 0.2579(18) 0.4807(9) 0.058(7) Uiso 1 1 d
H4 H -0.029(2) 0.0557(16) 0.3711(10) 0.060(7) Uiso 1 1 d
H2 H -0.015(2) 0.0341(17) 0.4255(9) 0.058(7) Uiso 1 1 d

loop_
_atom_site_aniso_label
_atom_site_aniso_U_11
_atom_site_aniso_U_22
_atom_site_aniso_U_33
_atom_site_aniso_U_23
_atom_site_aniso_U_13
_atom_site_aniso_U_12
Si1 0.0247(2) 0.0262(2) 0.0228(2) -0.00146(19) 0.00193(17) 0.00039(18)
F1 0.0333(5) 0.0460(7) 0.0391(6) -0.0068(5) -0.0088(5) 0.0135(5)
F2 0.0441(7) 0.0547(8) 0.0664(8) 0.0020(7) 0.0008(6) 0.0297(6)
F3 0.0710(9) 0.0345(7) 0.0788(9) -0.0119(7) 0.0208(8) 0.0211(6)
F4 0.0575(7) 0.0358(6) 0.0544(7) -0.0212(6) 0.0189(6) -0.0136(6)
F5 0.0301(5) 0.0453(7) 0.0402(6) -0.0155(5) 0.0030(5) -0.0048(5)
F6 0.0342(5) 0.0552(7) 0.0245(5) 0.0111(5) -0.0018(4) -0.0008(5)
F7 0.0259(5) 0.0684(8) 0.0388(6) 0.0050(6) -0.0080(4) 0.0050(5)
F8 0.0265(5) 0.0619(8) 0.0402(6) -0.0025(6) 0.0089(5) -0.0061(5)
F9 0.0454(6) 0.0541(7) 0.0269(5) 0.0105(5) 0.0057(5) -0.0080(5)
F10 0.0335(5) 0.0379(6) 0.0291(5) 0.0066(5) -0.0077(4) 0.0033(4)
F11 0.0341(5) 0.0400(6) 0.0241(5) 0.0000(5) -0.0052(4) 0.0111(4)
F12 0.0302(5) 0.0405(6) 0.0470(6) -0.0053(5) 0.0016(5) 0.0145(5)
F13 0.0496(7) 0.0583(8) 0.0360(6) -0.0178(6) 0.0130(5) 0.0080(6)
F14 0.0564(7) 0.0623(8) 0.0199(5) -0.0040(5) -0.0020(5) 0.0031(6)
F15 0.0329(5) 0.0377(6) 0.0281(5) 0.0024(5) -0.0074(4) 0.0069(5)
C1 0.0276(8) 0.0214(8) 0.0248(8) 0.0015(7) 0.0059(7) 0.0011(7)
C2 0.0317(9) 0.0259(9) 0.0302(9) 0.0032(7) 0.0058(7) 0.0057(7)
C3 0.0365(10) 0.0331(10) 0.0402(10) 0.0071(9) 0.0092(8) 0.0125(8)
C4 0.0486(11) 0.0232(9) 0.0464(11) 0.0021(9) 0.0194(9) 0.0102(8)
C5 0.0472(11) 0.0223(9) 0.0367(10) -0.0051(8) 0.0172(8) -0.0079(8)
C6 0.0294(8) 0.0264(9) 0.0304(9) -0.0004(7) 0.0103(7) -0.0036(7)
C7 0.0234(7) 0.0204(8) 0.0233(8) -0.0046(6) 0.0013(6) 0.0012(6)
C8 0.0299(8) 0.0294(9) 0.0197(8) 0.0002(7) 0.0001(6) 0.0003(7)
C9 0.0252(8) 0.0340(9) 0.0278(8) -0.0040(7) -0.0046(7) 0.0027(7)
C10 0.0247(8) 0.0337(9) 0.0291(9) -0.0079(8) 0.0060(7) -0.0033(7)
C11 0.0353(9) 0.0274(9) 0.0197(7) -0.0020(7) 0.0037(7) -0.0044(7)
C12 0.0280(8) 0.0223(8) 0.0224(8) -0.0028(7) -0.0034(6) 0.0015(6)
C13 0.0202(7) 0.0243(8) 0.0233(8) -0.0020(7) -0.0006(6) 0.0038(6)
C14 0.0243(7) 0.0205(8) 0.0221(7) -0.0015(6) 0.0007(6) -0.0011(6)
C15 0.0278(8) 0.0242(8) 0.0216(8) -0.0001(7) -0.0018(6) 0.0012(7)
C16 0.0262(8) 0.0254(9) 0.0350(9) -0.0028(7) 0.0016(7) 0.0040(7)
C17 0.0333(9) 0.0324(9) 0.0305(9) -0.0089(8) 0.0097(7) 0.0003(7)
C18 0.0386(9) 0.0337(10) 0.0199(8) -0.0032(7) 0.0001(7) -0.0038(8)
C19 0.0257(8) 0.0228(8) 0.0253(8) 0.0013(7) -0.0025(6) -0.0001(6)
C20 0.0393(11) 0.0282(9) 0.0349(10) 0.0009(8) -0.0007(9) -0.0003(8)
C21 0.0381(10) 0.0476(13) 0.0233(9) -0.0014(9) 0.0006(8) -0.0024(9)
B1 0.0249(8) 0.0258(9) 0.0176(8) 0.0022(7) -0.0005(7) 0.0041(7)
C22 0.0306(9) 0.0383(11) 0.0404(11) -0.0003(10) 0.0112(8) 0.0010(8)

loop_
_atom_type_symbol
_atom_type_description
_atom_type_scat_dispersion_real
_atom_type_scat_dispersion_imag
_atom_type_scat_source
C C 0.0033 0.0016 'International Tables Vol C Tables 4.2.6.8 and 6.1.1.4'
H H 0.0000 0.0000 'International Tables Vol C Tables 4.2.6.8 and 6.1.1.4'
B B 0.0013 0.0007 'International Tables Vol C Tables 4.2.6.8 and 6.1.1.4'
F F 0.0171 0.0103 'International Tables Vol C Tables 4.2.6.8 and 6.1.1.4'
Si Si 0.0817 0.0704 'International Tables Vol C Tables 4.2.6.8 and 6.1.1.4'

loop_
_geom_angle_atom_site_label_1
_geom_angle_atom_site_label_2
_geom_angle_atom_site_label_3
_geom_angle
C21 Si1 C22 108.86(10)
C21 Si1 C20 110.96(10)
C22 Si1 C20 110.05(10)
C21 Si1 C13 113.23(9)
C22 Si1 C13 106.14(9)
C20 Si1 C13 107.47(8)
C6 C1 C2 114.76(15)
C6 C1 B1 122.01(15)
C2 C1 B1 123.02(15)
F1 C2 C3 116.21(16)
F1 C2 C1 120.73(15)
C3 C2 C1 123.04(18)
F2 C3 C4 120.16(17)
F2 C3 C2 120.53(19)
C4 C3 C2 119.31(18)
F3 C4 C3 120.29(19)
F3 C4 C5 119.46(19)
C3 C4 C5 120.25(17)
F4 C5 C4 119.81(17)
F4 C5 C6 120.97(18)
C4 C5 C6 119.22(18)
F5 C6 C5 116.64(16)
F5 C6 C1 119.93(15)
C5 C6 C1 123.42(17)
C8 C7 C12 115.37(15)
C8 C7 B1 128.38(15)
C12 C7 B1 116.12(14)
F6 C8 C9 117.44(15)
F6 C8 C7 119.98(15)
C9 C8 C7 122.58(15)
F7 C9 C10 119.83(15)
F7 C9 C8 120.37(16)
C10 C9 C8 119.81(15)
F8 C10 C11 120.58(16)
F8 C10 C9 119.62(16)
C11 C10 C9 119.80(15)
F9 C11 C10 120.23(15)
F9 C11 C12 120.80(16)
C10 C11 C12 118.96(15)
F10 C12 C11 118.26(14)
F10 C12 C7 118.27(14)
C11 C12 C7 123.47(15)
C14 C13 B1 114.20(13)
C14 C13 Si1 117.15(11)
B1 C13 Si1 109.57(11)
C14 C13 H1 109.3(11)
B1 C13 H1 107.8(12)
Si1 C13 H1 97.2(11)
C15 C14 C19 114.92(14)
C15 C14 C13 123.86(14)
C19 C14 C13 121.02(14)
F11 C15 C16 117.66(15)
F11 C15 C14 119.09(14)
C16 C15 C14 123.22(15)
F12 C16 C17 120.15(15)
F12 C16 C15 120.12(16)
C17 C16 C15 119.71(16)
F13 C17 C16 120.23(17)
F13 C17 C18 120.41(16)
C16 C17 C18 119.35(16)
F14 C18 C19 120.31(16)
F14 C18 C17 120.25(16)
C19 C18 C17 119.42(16)
F15 C19 C18 117.49(15)
F15 C19 C14 119.14(14)
C18 C19 C14 123.35(15)
Si1 C20 H3 111.0(15)
Si1 C20 H4 110.4(15)
H3 C20 H4 110(2)
Si1 C20 H2 108.4(16)
H3 C20 H2 109(2)
H4 C20 H2 108(2)
Si1 C21 H8 112.2(15)
Si1 C21 H10 109.3(15)
H8 C21 H10 113(2)
Si1 C21 H9 112.0(15)
H8 C21 H9 109(2)
H10 C21 H9 101(2)
C13 B1 C1 122.28(14)
C13 B1 C7 119.64(14)
C1 B1 C7 117.83(15)
Si1 C22 H6 112.5(13)
Si1 C22 H5 109.5(14)
H6 C22 H5 106.4(18)
Si1 C22 H7 113.2(14)
H6 C22 H7 108.6(19)
H5 C22 H7 106.1(19)

loop_
_geom_bond_atom_site_label_1
_geom_bond_atom_site_label_2
_geom_bond_distance
Si1 C21 1.854(2)
Si1 C22 1.8558(19)
Si1 C20 1.859(2)
Si1 C13 1.9576(17)
F1 C2 1.338(2)
F2 C3 1.335(2)
F3 C4 1.338(2)
F4 C5 1.340(2)
F5 C6 1.343(2)
F6 C8 1.3432(19)
F7 C9 1.3387(19)
F8 C10 1.3325(19)
F9 C11 1.3378(19)
F10 C12 1.3493(18)
F11 C15 1.3495(18)
F12 C16 1.3407(19)
F13 C17 1.338(2)
F14 C18 1.339(2)
F15 C19 1.3490(18)
C1 C6 1.389(2)
C1 C2 1.400(2)
C1 B1 1.577(2)
C2 C3 1.381(3)
C3 C4 1.369(3)
C4 C5 1.374(3)
C5 C6 1.378(3)
C7 C8 1.383(2)
C7 C12 1.389(2)
C7 B1 1.593(2)
C8 C9 1.381(2)
C9 C10 1.376(3)
C10 C11 1.372(3)
C11 C12 1.379(2)
C13 C14 1.509(2)
C13 B1 1.545(2)
C13 H1 0.944(19)
C14 C15 1.386(2)
C14 C19 1.388(2)
C15 C16 1.378(2)
C16 C17 1.373(3)
C17 C18 1.379(3)
C18 C19 1.378(2)
C20 H3 0.93(3)
C20 H4 0.95(3)
C20 H2 0.93(3)
C21 H8 1.01(3)
C21 H10 0.95(3)
C21 H9 0.95(3)
C22 H6 1.00(2)
C22 H5 0.93(2)
C22 H7 0.95(2)
